data_7218907
loop_
_publ_author_name
'He, Hongming'
'Du, Jianshi'
'Su, Hongmin'
'Yuan, Yinhong'
'Song, Yang'
'Sun, Fuxing'

_publ_section_title
;
 Four new metal--organic frameworks based on bi-, tetra-, penta-, and
 hexa-nuclear clusters derived from 5-(phenyldiazenyl)isophthalic acid:
 syntheses, structures and properties
;
_journal_issue 5
_journal_name_full CrystEngComm
_journal_page_first 1201
_journal_paper_doi 10.1039/C4CE01837K
_journal_volume 17
_journal_year 2015
_chemical_formula_moiety 'C18 H17 Cu N3 O5'
_chemical_formula_sum 'C18 H17 Cu N3 O5'
_chemical_formula_weight 418.89
_chemical_name_systematic
; 
 ? 
;
_space_group_IT_number 148
_symmetry_cell_setting hexagonal
_symmetry_space_group_name_Hall '-R 3'
_symmetry_space_group_name_H-M 'R -3 :H'
_atom_sites_solution_hydrogens geom
_atom_sites_solution_primary direct
_atom_sites_solution_secondary difmap
_audit_creation_method SHELXL-97
_audit_update_record
;
2014-08-27 deposited with the CCDC.
2014-11-24 downloaded from the CCDC.
;
_cell_angle_alpha 90.00
_cell_angle_beta 90.00
_cell_angle_gamma 120.00
_cell_formula_units_Z 18
_cell_length_a 22.004(12)
_cell_length_b 22.004(12)
_cell_length_c 20.67(2)
_cell_measurement_temperature 296(2)
_cell_volume 8667(11)
_computing_structure_refinement 'SHELXL-97 (Sheldrick, 1997)'
_computing_structure_solution 'SHELXS-97 (Sheldrick, 1990)'
_diffrn_ambient_temperature 296(2)
_diffrn_measured_fraction_theta_full 0.999
_diffrn_measured_fraction_theta_max 0.999
_diffrn_radiation_monochromator graphite
_diffrn_radiation_source 'fine-focus sealed tube'
_diffrn_radiation_type MoK\a
_diffrn_radiation_wavelength 0.71073
_diffrn_reflns_av_R_equivalents 0.0608
_diffrn_reflns_av_sigmaI/netI 0.0488
_diffrn_reflns_limit_h_max 29
_diffrn_reflns_limit_h_min -27
_diffrn_reflns_limit_k_max 29
_diffrn_reflns_limit_k_min -28
_diffrn_reflns_limit_l_max 27
_diffrn_reflns_limit_l_min -25
_diffrn_reflns_number 23377
_diffrn_reflns_theta_full 28.11
_diffrn_reflns_theta_max 28.11
_diffrn_reflns_theta_min 1.45
_exptl_absorpt_coefficient_mu 1.167
_exptl_crystal_colour Blue
_exptl_crystal_density_diffrn 1.444
_exptl_crystal_density_method 'not measured'
_exptl_crystal_description Block
_exptl_crystal_F_000 3870
_refine_diff_density_max 1.254
_refine_diff_density_min -0.604
_refine_diff_density_rms 0.080
_refine_ls_extinction_method none
_refine_ls_goodness_of_fit_ref 1.098
_refine_ls_hydrogen_treatment mixed
_refine_ls_matrix_type full
_refine_ls_number_parameters 247
_refine_ls_number_reflns 4700
_refine_ls_number_restraints 0
_refine_ls_restrained_S_all 1.098
_refine_ls_R_factor_all 0.0901
_refine_ls_R_factor_gt 0.0580
_refine_ls_shift/su_max 0.001
_refine_ls_shift/su_mean 0.000
_refine_ls_structure_factor_coef Fsqd
_refine_ls_weighting_details 'calc w=1/[\s^2^(Fo^2^)+(0.0415P)^2^+46.7964P] where P=(Fo^2^+2Fc^2^)/3'
_refine_ls_weighting_scheme calc
_refine_ls_wR_factor_gt 0.1270
_refine_ls_wR_factor_ref 0.1393
_reflns_number_gt 3315
_reflns_number_total 4700
_reflns_threshold_expression >2sigma(I)
_cod_data_source_file c4ce01837k2.cif
_cod_data_source_block a
_cod_depositor_comments
;
The following automatic conversions were performed:

'_symmetry_cell_setting' value 'Hexagonal' changed to 'hexagonal'
according to
/usr/data/users/saulius/crontab/automatic-downloads/rss-feeds/RSC/lib/dictionaries/cif_core.dic
dictionary named 'cif_core.dic' version 2.4.2 from 2011-04-26.

Automatic conversion script
Id: cif_fix_values 2935 2014-11-11 08:27:57Z andrius 

 Adding full bibliography for 7218907--7218910.cif.
;
_cod_original_cell_volume 8669(11)
_cod_original_sg_symbol_H-M R-3
_cod_database_code 7218907

loop_
_symmetry_equiv_pos_as_xyz
'x, y, z'
'-y, x-y, z'
'-x+y, -x, z'
'x+2/3, y+1/3, z+1/3'
'-y+2/3, x-y+1/3, z+1/3'
'-x+y+2/3, -x+1/3, z+1/3'
'x+1/3, y+2/3, z+2/3'
'-y+1/3, x-y+2/3, z+2/3'
'-x+y+1/3, -x+2/3, z+2/3'
'-x, -y, -z'
'y, -x+y, -z'
'x-y, x, -z'
'-x+2/3, -y+1/3, -z+1/3'
'y+2/3, -x+y+1/3, -z+1/3'
'x-y+2/3, x+1/3, -z+1/3'
'-x+1/3, -y+2/3, -z+2/3'
'y+1/3, -x+y+2/3, -z+2/3'
'x-y+1/3, x+2/3, -z+2/3'

loop_
_atom_site_label
_atom_site_type_symbol
_atom_site_fract_x
_atom_site_fract_y
_atom_site_fract_z
_atom_site_U_iso_or_equiv
_atom_site_adp_type
_atom_site_occupancy
_atom_site_symmetry_multiplicity
_atom_site_calc_flag
_atom_site_refinement_flags
C18 C 0.8249(7) -0.0503(6) 0.0549(5) 0.178(5) Uani 1 1 d .
H18A H 0.7888 -0.0383 0.0494 0.267 Uiso 1 1 calc R
H18B H 0.8120 -0.0932 0.0324 0.267 Uiso 1 1 calc R
H18C H 0.8683 -0.0134 0.0379 0.267 Uiso 1 1 calc R
C17 C 0.8001(4) -0.1313(3) 0.1516(6) 0.144(4) Uani 1 1 d .
H17A H 0.8155 -0.1309 0.1952 0.216 Uiso 1 1 calc R
H17B H 0.8126 -0.1590 0.1249 0.216 Uiso 1 1 calc R
H17C H 0.7501 -0.1511 0.1511 0.216 Uiso 1 1 calc R
N3 N 0.8337(3) -0.0598(3) 0.1269(4) 0.114(2) Uani 1 1 d .
C15 C 0.8805(5) -0.0143(5) 0.2294(4) 0.134(3) Uani 1 1 d .
H15A H 0.9063 -0.0385 0.2347 0.202 Uiso 1 1 calc R
H15B H 0.8347 -0.0416 0.2483 0.202 Uiso 1 1 calc R
H15C H 0.9050 0.0306 0.2504 0.202 Uiso 1 1 calc R
C12 C 0.3884(5) 0.1164(6) -0.0957(4) 0.114(3) Uani 1 1 d .
H12 H 0.3410 0.0832 -0.0999 0.137 Uiso 1 1 calc R
C16 C 0.8726(3) -0.0033(3) 0.1539(4) 0.087(2) Uani 1 1 d .
C3 C 0.7086(2) 0.0265(2) -0.0208(2) 0.0412(9) Uani 1 1 d .
H3 H 0.7458 0.0185 -0.0138 0.049 Uiso 1 1 calc R
C5 C 0.6022(2) -0.0006(2) -0.0775(2) 0.0475(11) Uani 1 1 d .
H5 H 0.5665 -0.0288 -0.1061 0.057 Uiso 1 1 calc R
O5 O 0.90135(18) 0.05687(17) 0.13317(18) 0.0622(9) Uani 1 1 d .
C4 C 0.6574(2) -0.0139(2) -0.06606(19) 0.0383(9) Uani 1 1 d .
C14 C 0.9291(2) 0.2676(2) 0.10269(19) 0.0357(9) Uani 1 1 d .
O2 O 0.74901(16) 0.16151(16) 0.10068(14) 0.0480(7) Uani 1 1 d .
O3 O 0.93131(15) 0.21140(14) 0.10353(14) 0.0455(7) Uani 1 1 d .
O4 O 0.78317(15) 0.05599(15) 0.20325(15) 0.0489(8) Uani 1 1 d .
Cu1 Cu 0.86309(2) 0.12843(2) 0.15236(2) 0.03214(14) Uani 1 1 d .
O1 O 0.80122(17) 0.09886(17) 0.07716(15) 0.0532(8) Uani 1 1 d .
C2 C 0.7049(2) 0.0793(2) 0.0145(2) 0.0417(9) Uani 1 1 d .
N1 N 0.5444(2) 0.0675(2) -0.0637(2) 0.0612(11) Uani 1 1 d .
C1 C 0.7570(2) 0.1167(2) 0.06831(18) 0.0380(9) Uani 1 1 d .
C7 C 0.6519(2) 0.0939(2) 0.0008(2) 0.0486(11) Uani 1 1 d .
H7 H 0.6501 0.1298 0.0228 0.058 Uiso 1 1 calc R
N2 N 0.5610(3) 0.1302(3) -0.0551(2) 0.0695(13) Uani 1 1 d .
C6 C 0.6008(2) 0.0549(2) -0.0461(2) 0.0485(11) Uani 1 1 d .
C9 C 0.5267(4) 0.2156(4) -0.0779(3) 0.098(2) Uani 1 1 d .
H9 H 0.5734 0.2491 -0.0708 0.117 Uiso 1 1 calc R
C13 C 0.4373(4) 0.0944(4) -0.0830(3) 0.0825(18) Uani 1 1 d .
H13 H 0.4236 0.0470 -0.0817 0.099 Uiso 1 1 calc R
C8 C 0.5061(3) 0.1456(3) -0.0725(3) 0.0679(15) Uani 1 1 d .
C10 C 0.4800(6) 0.2367(5) -0.0935(4) 0.124(3) Uani 1 1 d .
H10 H 0.4949 0.2842 -0.0984 0.149 Uiso 1 1 calc R
C11 C 0.4102(6) 0.1868(6) -0.1021(4) 0.120(3) Uani 1 1 d .
H11 H 0.3777 0.2007 -0.1122 0.144 Uiso 1 1 calc R

loop_
_atom_site_aniso_label
_atom_site_aniso_U_11
_atom_site_aniso_U_22
_atom_site_aniso_U_33
_atom_site_aniso_U_23
_atom_site_aniso_U_13
_atom_site_aniso_U_12
C18 0.307(17) 0.137(9) 0.122(8) -0.032(7) -0.011(9) 0.135(11)
C17 0.110(6) 0.046(4) 0.277(13) 0.015(6) -0.015(7) 0.040(4)
N3 0.097(4) 0.050(3) 0.204(8) -0.005(4) 0.010(5) 0.044(3)
C15 0.162(9) 0.138(8) 0.132(8) 0.040(6) -0.003(6) 0.096(7)
C12 0.118(6) 0.183(9) 0.094(5) 0.016(6) 0.001(5) 0.114(7)
C16 0.059(4) 0.050(3) 0.161(7) -0.008(4) 0.009(4) 0.035(3)
C3 0.042(2) 0.041(2) 0.044(2) -0.0071(18) -0.0041(18) 0.0229(19)
C5 0.051(3) 0.045(2) 0.048(3) -0.014(2) -0.016(2) 0.025(2)
O5 0.063(2) 0.0432(19) 0.090(3) 0.0009(17) 0.0259(19) 0.0336(17)
C4 0.046(2) 0.034(2) 0.038(2) -0.0116(16) -0.0097(17) 0.0216(18)
C14 0.033(2) 0.034(2) 0.036(2) -0.0042(16) 0.0041(16) 0.0127(17)
O2 0.0489(18) 0.0476(18) 0.0478(17) -0.0117(14) -0.0083(14) 0.0244(15)
O3 0.0433(17) 0.0365(16) 0.0548(18) 0.0067(13) 0.0199(14) 0.0186(13)
O4 0.0432(17) 0.0361(16) 0.0638(19) 0.0048(14) 0.0242(15) 0.0172(13)
Cu1 0.0306(3) 0.0269(2) 0.0365(2) -0.00604(19) 0.00591(19) 0.0126(2)
O1 0.0528(19) 0.059(2) 0.0512(18) -0.0272(15) -0.0148(15) 0.0307(17)
C2 0.046(2) 0.040(2) 0.040(2) -0.0099(18) -0.0055(18) 0.022(2)
N1 0.071(3) 0.065(3) 0.067(3) -0.014(2) -0.012(2) 0.049(2)
C1 0.037(2) 0.032(2) 0.034(2) -0.0104(16) -0.0004(16) 0.0083(17)
C7 0.059(3) 0.045(3) 0.049(2) -0.012(2) -0.006(2) 0.032(2)
N2 0.085(3) 0.076(3) 0.073(3) -0.014(2) -0.014(2) 0.058(3)
C6 0.049(3) 0.050(3) 0.054(3) -0.011(2) -0.012(2) 0.031(2)
C9 0.132(6) 0.100(5) 0.099(5) -0.009(4) -0.017(5) 0.087(5)
C13 0.083(5) 0.117(5) 0.074(4) 0.011(4) 0.004(3) 0.070(4)
C8 0.089(4) 0.089(4) 0.057(3) -0.011(3) -0.010(3) 0.068(4)
C10 0.190(10) 0.145(8) 0.114(7) -0.008(6) -0.012(7) 0.142(9)
C11 0.158(9) 0.191(10) 0.097(6) 0.007(6) -0.004(6) 0.152(9)

loop_
_atom_type_symbol
_atom_type_description
_atom_type_scat_dispersion_real
_atom_type_scat_dispersion_imag
_atom_type_scat_source
C C 0.0033 0.0016 'International Tables Vol C Tables 4.2.6.8 and 6.1.1.4'
H H 0.0000 0.0000 'International Tables Vol C Tables 4.2.6.8 and 6.1.1.4'
N N 0.0061 0.0033 'International Tables Vol C Tables 4.2.6.8 and 6.1.1.4'
O O 0.0106 0.0060 'International Tables Vol C Tables 4.2.6.8 and 6.1.1.4'
Cu Cu 0.3201 1.2651 'International Tables Vol C Tables 4.2.6.8 and 6.1.1.4'

loop_
_geom_angle_atom_site_label_1
_geom_angle_atom_site_label_2
_geom_angle_atom_site_label_3
_geom_angle
_geom_angle_site_symmetry_1
_geom_angle_site_symmetry_3
C16 N3 C17 130.6(9) . .
C16 N3 C18 111.9(7) . .
C17 N3 C18 117.4(8) . .
C11 C12 C13 120.5(9) . .
O5 C16 N3 130.8(9) . .
O5 C16 C15 117.9(6) . .
N3 C16 C15 111.1(7) . .
C4 C3 C2 120.9(4) . .
C6 C5 C4 120.3(4) . .
C16 O5 Cu1 123.0(3) . .
C3 C4 C5 119.2(4) . .
C3 C4 C14 120.3(4) . 12_545
C5 C4 C14 120.5(3) . 12_545
O4 C14 O3 125.8(4) 13_655 .
O4 C14 C4 117.0(3) 13_655 11_665
O3 C14 C4 117.3(3) . 11_665
C1 O2 Cu1 121.7(3) . 13_655
C14 O3 Cu1 122.1(2) . .
C14 O4 Cu1 124.3(3) 13_655 .
O1 Cu1 O3 88.97(15) . .
O1 Cu1 O4 87.95(15) . .
O3 Cu1 O4 167.63(12) . .
O1 Cu1 O2 167.75(12) . 13_655
O3 Cu1 O2 89.17(14) . 13_655
O4 Cu1 O2 91.31(14) . 13_655
O1 Cu1 O5 94.12(14) . .
O3 Cu1 O5 100.81(12) . .
O4 Cu1 O5 91.35(12) . .
O2 Cu1 O5 98.12(14) 13_655 .
O1 Cu1 Cu1 84.62(10) . 13_655
O3 Cu1 Cu1 85.17(9) . 13_655
O4 Cu1 Cu1 82.62(9) . 13_655
O2 Cu1 Cu1 83.16(9) 13_655 13_655
O5 Cu1 Cu1 173.88(9) . 13_655
C1 O1 Cu1 122.9(3) . .
C7 C2 C3 119.1(4) . .
C7 C2 C1 121.5(4) . .
C3 C2 C1 119.3(4) . .
N2 N1 C6 111.7(4) . .
O1 C1 O2 127.3(4) . .
O1 C1 C2 116.2(3) . .
O2 C1 C2 116.5(4) . .
C2 C7 C6 120.6(4) . .
N1 N2 C8 113.8(5) . .
C5 C6 C7 119.5(4) . .
C5 C6 N1 116.6(4) . .
C7 C6 N1 123.9(4) . .
C10 C9 C8 121.3(8) . .
C8 C13 C12 117.7(7) . .
C9 C8 C13 120.9(6) . .
C9 C8 N2 115.7(6) . .
C13 C8 N2 123.3(6) . .
C9 C10 C11 119.1(9) . .
C12 C11 C10 120.3(7) . .

loop_
_geom_bond_atom_site_label_1
_geom_bond_atom_site_label_2
_geom_bond_distance
_geom_bond_site_symmetry_2
C18 N3 1.528(11) .
C17 N3 1.455(9) .
N3 C16 1.235(8) .
C15 C16 1.602(11) .
C12 C11 1.380(12) .
C12 C13 1.407(9) .
C16 O5 1.224(7) .
C3 C4 1.390(5) .
C3 C2 1.409(5) .
C5 C6 1.397(6) .
C5 C4 1.403(6) .
O5 Cu1 2.161(3) .
C4 C14 1.506(5) 12_545
C14 O4 1.259(5) 13_655
C14 O3 1.263(5) .
C14 C4 1.506(5) 11_665
O2 C1 1.275(5) .
O2 Cu1 1.991(3) 13_655
O3 Cu1 1.966(3) .
O4 C14 1.259(5) 13_655
O4 Cu1 1.984(3) .
Cu1 O1 1.951(3) .
Cu1 O2 1.991(3) 13_655
Cu1 Cu1 2.6646(16) 13_655
O1 C1 1.230(5) .
C2 C7 1.384(6) .
C2 C1 1.513(5) .
N1 N2 1.251(6) .
N1 C6 1.447(6) .
C7 C6 1.406(6) .
N2 C8 1.454(7) .
C9 C10 1.361(10) .
C9 C8 1.375(9) .
C13 C8 1.380(9) .
C10 C11 1.383(12) .
